data_1552450
loop_
_publ_author_name
'Ghadwal, Rajendra S.'
'Rottsch\"afer, Dennis'
'Blomeyer, Sebastian'
'Neumann, Beate'
'Stammler, Georg'

_publ_section_title
;
 Direct functionalization of white phosphorus with anionic dicarbenes and
 mesoionic carbenes: Facile access to 1,2,3-triphosphol-2-ides
;
_journal_name_full 'Chemical Science'
_journal_paper_doi 10.1039/C9SC04441H
_journal_year 2019
_chemical_formula_moiety 'C37 H39 Fe N2 O4 P3, C7 H8'
_chemical_formula_sum 'C44 H47 Fe N2 O4 P3'
_chemical_formula_weight 816.59
_space_group_crystal_system monoclinic
_space_group_IT_number 14
_space_group_name_Hall '-P 2ybc'
_space_group_name_H-M_alt 'P 1 21/c 1'
_symmetry_space_group_name_Hall '-P 2ybc'
_symmetry_space_group_name_H-M 'P 1 21/c 1'
_atom_sites_solution_hydrogens geom
_atom_sites_solution_primary dual
_audit_creation_date 2019-03-18
_audit_creation_method
;
Olex2 1.2
(compiled 2018.05.29 svn.r3508 for OlexSys, GUI svn.r5506)
;
_audit_update_record
;
2019-07-10 deposited with the CCDC.    2019-10-18 downloaded from the CCDC.
;
_cell_angle_alpha 90
_cell_angle_beta 96.991(2)
_cell_angle_gamma 90
_cell_formula_units_Z 4
_cell_length_a 10.9413(2)
_cell_length_b 23.5902(4)
_cell_length_c 16.2953(3)
_cell_measurement_reflns_used 42796
_cell_measurement_temperature 100.01(10)
_cell_measurement_theta_max 32.6560
_cell_measurement_theta_min 3.0440
_cell_volume 4174.67(13)
_computing_cell_refinement 'CrysAlisPro 1.171.40.39a (Rigaku OD, 2019)'
_computing_data_collection 'CrysAlisPro 1.171.40.39a (Rigaku OD, 2019)'
_computing_data_reduction 'CrysAlisPro 1.171.40.39a (Rigaku OD, 2019)'
_computing_molecular_graphics 'Olex2 (Dolomanov et al., 2009)'
_computing_publication_material 'Olex2 (Dolomanov et al., 2009)'
_computing_structure_refinement 'ShelXL (Sheldrick, 2015)'
_computing_structure_solution 'ShelXT (Sheldrick, 2015)'
_diffrn_ambient_environment N~2~
_diffrn_ambient_temperature 100.01(10)
_diffrn_detector 'CCD plate'
_diffrn_detector_area_resol_mean 5.3114
_diffrn_detector_type Atlas
_diffrn_measured_fraction_theta_full 0.999
_diffrn_measured_fraction_theta_max 0.955
_diffrn_measurement_details
;
List of Runs (angles in degrees, time in seconds):

  # Type    Start    End  Width  t~exp~   \w     \q     \k     \f   Frames
#--------------------------------------------------------------------------
  1  \w    -42.00  51.00   1.00    5.76    --  -17.14  57.00 150.00   93
  2  \w    -91.00 -39.00   1.00    5.76    --  -17.14 154.00 126.53   52
  3  \w    -88.00  13.00   1.00    5.76    --  -17.14 -77.00 150.00  101
  4  \w     -8.00  86.00   1.00    5.76    --   17.14  57.00 120.00   94
  5  \w    -54.00  38.00   1.00    5.76    --   17.14 -38.00-180.00   92
  6  \w    -51.00  42.00   1.00    5.76    --   17.14 -57.00 -60.00   93
  7  \w     -4.00  88.00   1.00    5.76    --   17.14  41.00 -96.00   92
  8  \w     -4.00  88.00   1.00    5.76    --   17.14  38.00 -30.00   92
  9  \w     -8.00  86.00   1.00    5.76    --   17.14  57.00  30.00   94
 10  \w      6.00  75.00   1.00    5.76    --   17.14-131.00 100.45   69
 11  \w    -75.00 -27.00   1.00    5.76    --  -17.14 131.00-156.20   48
 12  \w    -91.00 -61.00   1.00    5.76    --  -17.14 154.00  82.56   30
;
_diffrn_measurement_device 'four-circle diffractometer'
_diffrn_measurement_device_type 'SuperNova, Dual, Cu at home/near, Atlas'
_diffrn_measurement_method '\w scans'
_diffrn_orient_matrix_type 'CrysAlisPro convention (1999,Acta A55,543-557)'
_diffrn_orient_matrix_UB_11 -0.0545427000
_diffrn_orient_matrix_UB_12 0.0152282000
_diffrn_orient_matrix_UB_13 0.0048768000
_diffrn_orient_matrix_UB_21 0.0183620000
_diffrn_orient_matrix_UB_22 0.0017222000
_diffrn_orient_matrix_UB_23 0.0431947000
_diffrn_orient_matrix_UB_31 0.0308984000
_diffrn_orient_matrix_UB_32 0.0258674000
_diffrn_orient_matrix_UB_33 -0.0057750000
_diffrn_radiation_monochromator mirror
_diffrn_radiation_probe x-ray
_diffrn_radiation_type MoK\a
_diffrn_radiation_wavelength 0.71073
_diffrn_reflns_av_R_equivalents 0.0417
_diffrn_reflns_av_unetI/netI 0.0286
_diffrn_reflns_Laue_measured_fraction_full 0.999
_diffrn_reflns_Laue_measured_fraction_max 0.955
_diffrn_reflns_limit_h_max 16
_diffrn_reflns_limit_h_min -16
_diffrn_reflns_limit_k_max 35
_diffrn_reflns_limit_k_min -35
_diffrn_reflns_limit_l_max 24
_diffrn_reflns_limit_l_min -24
_diffrn_reflns_number 127619
_diffrn_reflns_point_group_measured_fraction_full 0.999
_diffrn_reflns_point_group_measured_fraction_max 0.955
_diffrn_reflns_theta_full 25.242
_diffrn_reflns_theta_max 32.838
_diffrn_reflns_theta_min 2.534
_diffrn_source 'micro-focus sealed X-ray tube'
_diffrn_source_type 'SuperNova (Mo) X-ray Source'
_exptl_absorpt_coefficient_mu 0.520
_exptl_absorpt_correction_T_max 1.000
_exptl_absorpt_correction_T_min 0.515
_exptl_absorpt_correction_type gaussian
_exptl_absorpt_process_details
;
CrysAlisPro 1.171.40.39a (Rigaku Oxford Diffraction, 2019)
Numerical absorption correction based on gaussian integration over
            a multifaceted crystal model
Empirical absorption correction using spherical harmonics,
 implemented in SCALE3 ABSPACK scaling algorithm.
;
_exptl_crystal_colour 'clear orange'
_exptl_crystal_colour_lustre clear
_exptl_crystal_colour_primary orange
_exptl_crystal_density_diffrn 1.299
_exptl_crystal_description irregular
_exptl_crystal_F_000 1712
_exptl_crystal_size_max 0.368
_exptl_crystal_size_mid 0.267
_exptl_crystal_size_min 0.184
_refine_diff_density_max 0.477
_refine_diff_density_min -0.319
_refine_diff_density_rms 0.060
_refine_ls_extinction_method none
_refine_ls_goodness_of_fit_ref 1.044
_refine_ls_hydrogen_treatment constr
_refine_ls_matrix_type full
_refine_ls_number_parameters 549
_refine_ls_number_reflns 14823
_refine_ls_number_restraints 15
_refine_ls_restrained_S_all 1.043
_refine_ls_R_factor_all 0.0482
_refine_ls_R_factor_gt 0.0344
_refine_ls_shift/su_max 0.001
_refine_ls_shift/su_mean 0.000
_refine_ls_structure_factor_coef Fsqd
_refine_ls_weighting_details 'w=1/[\s^2^(Fo^2^)+(0.0284P)^2^+2.2181P] where P=(Fo^2^+2Fc^2^)/3'
_refine_ls_weighting_scheme calc
_refine_ls_wR_factor_gt 0.0756
_refine_ls_wR_factor_ref 0.0823
_reflns_Friedel_coverage 0.000
_reflns_number_gt 12232
_reflns_number_total 14823
_reflns_threshold_expression 'I > 2\s(I)'
_cod_data_source_file c9sc04441h2.cif
_cod_data_source_block compound5a
_cod_database_code 1552450
_shelx_shelxl_version_number 2018/3
_chemical_oxdiff_formula 'C44 H47 Fe N2 O4 P3'
_shelx_space_group_comment
;
The symmetry employed for this shelxl refinement is uniquely defined
by the following loop, which should always be used as a source of
symmetry information in preference to the above space-group names.
They are only intended as comments.
;
_diffrn_oxdiff_digest_frames
;
013276e1a369d73b85ee513372dafeaa30000273358
;
_reflns_odcompleteness_completeness 99.88
_reflns_odcompleteness_iscentric 1
_reflns_odcompleteness_theta 30.01
_olex2_refinement_description
;
1. Fixed Uiso
 At 1.2 times of:
  All C(H) groups
 At 1.5 times of:
  All C(H,H,H) groups
2. Restrained distances
 C38-C39 \\sim C38A-C39A
 with sigma of 0.02
 C38-C43 \\sim C38A-C43A
 with sigma of 0.02
 C38-C44 \\sim C38A-C44A
 with sigma of 0.02
 C39-C40 \\sim C39A-C40A
 with sigma of 0.02
 C40-C41 \\sim C40A-C41A
 with sigma of 0.02
 C41-C42 \\sim C41A-C42A
 with sigma of 0.02
 C42-C43 \\sim C42A-C43A
 with sigma of 0.02
 C38-C40 \\sim C38A-C40A
 with sigma of 0.04
 C38-C42 \\sim C38A-C42A
 with sigma of 0.04
 C39-C41 \\sim C39A-C41A
 with sigma of 0.04
 C39-C43 \\sim C39A-C43A
 with sigma of 0.04
 C39-C44 \\sim C39A-C44A
 with sigma of 0.04
 C40-C42 \\sim C40A-C42A
 with sigma of 0.04
 C41-C43 \\sim C41A-C43A
 with sigma of 0.04
 C43-C44 \\sim C43A-C44A
 with sigma of 0.04
3. Uiso/Uaniso restraints and constraints
Uanis(C43) = Uanis(C43A)
Uanis(C39) = Uanis(C39A)
4. Others
 Sof(C43A)=Sof(H43A)=Sof(C38A)=Sof(C39A)=Sof(H39A)=Sof(C44A)=Sof(H44D)=
 Sof(H44E)=Sof(H44F)=Sof(C40A)=Sof(H40A)=Sof(C42A)=Sof(H42A)=Sof(C41A)=
 Sof(H41A)=1-FVAR(1)
 Sof(C38)=Sof(C39)=Sof(H39)=Sof(C40)=Sof(H40)=Sof(C41)=Sof(H41)=Sof(C42)=
 Sof(H42)=Sof(C43)=Sof(H43)=Sof(C44)=Sof(H44A)=Sof(H44B)=Sof(H44C)=FVAR(1)
5.a Ternary CH refined with riding coordinates:
 C10(H10), C13(H13), C22(H22), C25(H25)
5.b Aromatic/amide H refined with riding coordinates:
 C6(H6), C7(H7), C8(H8), C18(H18), C19(H19), C20(H20), C29(H29), C30(H30),
 C31(H31), C32(H32), C33(H33), C39(H39), C40(H40), C41(H41), C42(H42), C43(H43),
  C43A(H43A), C39A(H39A), C40A(H40A), C42A(H42A), C41A(H41A)
5.c Idealised Me refined as rotating group:
 C11(H11A,H11B,H11C), C12(H12A,H12B,H12C), C14(H14A,H14B,H14C), C15(H15A,H15B,
 H15C), C23(H23A,H23B,H23C), C24(H24A,H24B,H24C), C26(H26A,H26B,H26C), C27(H27A,
 H27B,H27C), C44(H44A,H44B,H44C), C44A(H44D,H44E,H44F)
;
_olex2_date_sample_data_collection 2019-03-18
_olex2_submission_special_instructions 'No special instructions were received'
_oxdiff_exptl_absorpt_empirical_details
;
Empirical correction (ABSPACK) includes:
- Absorption correction using spherical harmonics
- Frame scaling
- Detector area scaling
;
_oxdiff_exptl_absorpt_empirical_full_max 1.108
_oxdiff_exptl_absorpt_empirical_full_min 0.881

loop_
_space_group_symop_operation_xyz
'x, y, z'
'-x, y+1/2, -z+1/2'
'-x, -y, -z'
'x, -y-1/2, z-1/2'

loop_
_atom_site_label
_atom_site_type_symbol
_atom_site_fract_x
_atom_site_fract_y
_atom_site_fract_z
_atom_site_U_iso_or_equiv
_atom_site_adp_type
_atom_site_occupancy
_atom_site_site_symmetry_order
_atom_site_calc_flag
_atom_site_refinement_flags_posn
_atom_site_refinement_flags_occupancy
_atom_site_disorder_assembly
_atom_site_disorder_group
Fe1 Fe -0.00983(2) 0.62255(2) 0.36878(2) 0.01416(4) Uani 1 1 d . . . .
P1 P 0.27831(3) 0.53374(2) 0.35418(2) 0.01623(6) Uani 1 1 d . . . .
P2 P 0.09104(3) 0.54875(2) 0.32259(2) 0.01533(6) Uani 1 1 d . . . .
P3 P 0.01596(3) 0.48368(2) 0.24531(2) 0.01590(6) Uani 1 1 d . . . .
O1 O 0.22749(8) 0.68242(4) 0.39279(7) 0.0297(2) Uani 1 1 d . . . .
O2 O -0.16363(10) 0.62998(5) 0.20813(6) 0.0332(2) Uani 1 1 d . . . .
O3 O -0.08425(10) 0.55061(5) 0.50224(7) 0.0331(2) Uani 1 1 d . . . .
O4 O -0.14456(9) 0.71610(4) 0.43394(7) 0.0286(2) Uani 1 1 d . . . .
N1 N 0.36174(8) 0.43253(4) 0.28384(6) 0.01396(17) Uani 1 1 d . . . .
N2 N 0.19180(8) 0.39736(4) 0.21987(6) 0.01366(17) Uani 1 1 d . . . .
C1 C 0.31341(10) 0.38789(5) 0.23909(7) 0.01396(19) Uani 1 1 d . . . .
C2 C 0.26855(10) 0.47136(5) 0.29501(7) 0.01420(19) Uani 1 1 d . . . .
C3 C 0.16038(10) 0.44961(5) 0.25261(7) 0.01400(19) Uani 1 1 d . . . .
C4 C 0.48416(10) 0.43565(5) 0.32899(7) 0.0160(2) Uani 1 1 d . . . .
C5 C 0.50566(11) 0.40431(5) 0.40226(7) 0.0182(2) Uani 1 1 d . . . .
C6 C 0.62426(11) 0.40684(6) 0.44492(8) 0.0228(2) Uani 1 1 d . . . .
H6 H 0.643269 0.385391 0.492652 0.027 Uiso 1 1 calc R . . .
C7 C 0.71394(11) 0.44083(6) 0.41720(8) 0.0252(3) Uani 1 1 d . . . .
H7 H 0.792315 0.442022 0.446547 0.030 Uiso 1 1 calc R . . .
C8 C 0.68808(11) 0.47293(6) 0.34645(8) 0.0243(3) Uani 1 1 d . . . .
H8 H 0.748889 0.496141 0.329383 0.029 Uiso 1 1 calc R . . .
C9 C 0.57202(10) 0.47115(5) 0.30000(7) 0.0192(2) Uani 1 1 d . . . .
C10 C 0.40601(12) 0.37160(6) 0.43908(8) 0.0230(2) Uani 1 1 d . . . .
H10 H 0.328790 0.376190 0.402371 0.028 Uiso 1 1 calc R . . .
C11 C 0.38789(14) 0.39662(7) 0.52376(9) 0.0305(3) Uani 1 1 d . . . .
H11A H 0.462309 0.392177 0.560982 0.046 Uiso 1 1 calc GR . . .
H11B H 0.321823 0.377145 0.545523 0.046 Uiso 1 1 calc GR . . .
H11C H 0.368199 0.436172 0.517725 0.046 Uiso 1 1 calc GR . . .
C12 C 0.43456(16) 0.30828(6) 0.44666(10) 0.0360(3) Uani 1 1 d . . . .
H12A H 0.442420 0.293006 0.392944 0.054 Uiso 1 1 calc GR . . .
H12B H 0.368935 0.289250 0.469565 0.054 Uiso 1 1 calc GR . . .
H12C H 0.510248 0.302794 0.482219 0.054 Uiso 1 1 calc GR . . .
C13 C 0.54627(12) 0.50765(6) 0.22338(8) 0.0237(2) Uani 1 1 d . . . .
H13 H 0.464082 0.498074 0.196062 0.028 Uiso 1 1 calc R . . .
C14 C 0.54729(13) 0.57084(6) 0.24579(9) 0.0282(3) Uani 1 1 d . . . .
H14A H 0.484931 0.578207 0.281062 0.042 Uiso 1 1 calc GR . . .
H14B H 0.531109 0.592984 0.196233 0.042 Uiso 1 1 calc GR . . .
H14C H 0.626461 0.580849 0.274085 0.042 Uiso 1 1 calc GR . . .
C15 C 0.63963(14) 0.49700(7) 0.16182(9) 0.0333(3) Uani 1 1 d . . . .
H15A H 0.719241 0.510472 0.184912 0.050 Uiso 1 1 calc GR . . .
H15B H 0.613910 0.516763 0.111153 0.050 Uiso 1 1 calc GR . . .
H15C H 0.644051 0.457103 0.150929 0.050 Uiso 1 1 calc GR . . .
C16 C 0.10074(9) 0.36198(5) 0.17278(7) 0.01372(19) Uani 1 1 d . . . .
C17 C 0.02097(10) 0.33069(5) 0.21661(7) 0.0157(2) Uani 1 1 d . . . .
C18 C -0.07468(10) 0.30177(5) 0.17002(8) 0.0191(2) Uani 1 1 d . . . .
H18 H -0.129087 0.280296 0.196804 0.023 Uiso 1 1 calc R . . .
C19 C -0.08998(11) 0.30451(5) 0.08447(8) 0.0214(2) Uani 1 1 d . . . .
H19 H -0.155944 0.285926 0.054574 0.026 Uiso 1 1 calc R . . .
C20 C -0.00812(11) 0.33459(5) 0.04329(7) 0.0200(2) Uani 1 1 d . . . .
H20 H -0.018554 0.335236 -0.014198 0.024 Uiso 1 1 calc R . . .
C21 C 0.09012(10) 0.36408(5) 0.08639(7) 0.0160(2) Uani 1 1 d . . . .
C22 C 0.03413(11) 0.32691(5) 0.31055(7) 0.0202(2) Uani 1 1 d . . . .
H22 H 0.105608 0.349678 0.332574 0.024 Uiso 1 1 calc R . . .
C23 C -0.07920(15) 0.35102(6) 0.34462(9) 0.0308(3) Uani 1 1 d . . . .
H23A H -0.088949 0.390204 0.329330 0.046 Uiso 1 1 calc GR . . .
H23B H -0.068864 0.347765 0.403783 0.046 Uiso 1 1 calc GR . . .
H23C H -0.150973 0.330214 0.322138 0.046 Uiso 1 1 calc GR . . .
C24 C 0.05657(13) 0.26562(6) 0.34057(9) 0.0277(3) Uani 1 1 d . . . .
H24A H -0.010308 0.242074 0.317146 0.042 Uiso 1 1 calc GR . . .
H24B H 0.061817 0.264507 0.399787 0.042 Uiso 1 1 calc GR . . .
H24C H 0.132216 0.251976 0.323535 0.042 Uiso 1 1 calc GR . . .
C25 C 0.18023(11) 0.39546(5) 0.03903(7) 0.0201(2) Uani 1 1 d . . . .
H25 H 0.235748 0.417341 0.078837 0.024 Uiso 1 1 calc R . . .
C26 C 0.11352(14) 0.43694(7) -0.02318(9) 0.0319(3) Uani 1 1 d . . . .
H26A H 0.059361 0.416333 -0.063355 0.048 Uiso 1 1 calc GR . . .
H26B H 0.172840 0.457334 -0.050520 0.048 Uiso 1 1 calc GR . . .
H26C H 0.066484 0.463190 0.005280 0.048 Uiso 1 1 calc GR . . .
C27 C 0.25811(12) 0.35319(6) -0.00365(8) 0.0257(3) Uani 1 1 d . . . .
H27A H 0.300837 0.328467 0.036970 0.039 Uiso 1 1 calc GR . . .
H27B H 0.316790 0.373456 -0.031729 0.039 Uiso 1 1 calc GR . . .
H27C H 0.205483 0.331167 -0.042944 0.039 Uiso 1 1 calc GR . . .
C28 C 0.38199(10) 0.33835(5) 0.21512(7) 0.0161(2) Uani 1 1 d . . . .
C29 C 0.33318(11) 0.28403(5) 0.21817(8) 0.0216(2) Uani 1 1 d . . . .
H29 H 0.255983 0.278861 0.235408 0.026 Uiso 1 1 calc R . . .
C30 C 0.39938(13) 0.23747(6) 0.19556(9) 0.0276(3) Uani 1 1 d . . . .
H30 H 0.366772 0.201207 0.198238 0.033 Uiso 1 1 calc R . . .
C31 C 0.51386(12) 0.24500(6) 0.16902(9) 0.0293(3) Uani 1 1 d . . . .
H31 H 0.558155 0.213811 0.154015 0.035 Uiso 1 1 calc R . . .
C32 C 0.56228(12) 0.29903(6) 0.16488(8) 0.0273(3) Uani 1 1 d . . . .
H32 H 0.638698 0.304038 0.146412 0.033 Uiso 1 1 calc R . . .
C33 C 0.49748(11) 0.34570(6) 0.18809(7) 0.0212(2) Uani 1 1 d . . . .
H33 H 0.530790 0.381842 0.185690 0.025 Uiso 1 1 calc R . . .
C34 C 0.13460(11) 0.65910(5) 0.38357(8) 0.0203(2) Uani 1 1 d . . . .
C35 C -0.10326(11) 0.62641(5) 0.27030(8) 0.0208(2) Uani 1 1 d . . . .
C36 C -0.05487(11) 0.57743(5) 0.44974(8) 0.0209(2) Uani 1 1 d . . . .
C37 C -0.09071(11) 0.68023(5) 0.40792(8) 0.0190(2) Uani 1 1 d . . . .
C38 C 0.69450(15) 0.16776(8) 0.39231(10) 0.0305(4) Uani 0.850(2) 1 d D P A 1
C39 C 0.61270(17) 0.15524(10) 0.44915(11) 0.0283(4) Uani 0.850(2) 1 d D P A 1
H39 H 0.566193 0.184200 0.468551 0.034 Uiso 0.850(2) 1 calc R P A 1
C40 C 0.59966(16) 0.10046(8) 0.47712(10) 0.0303(4) Uani 0.850(2) 1 d D P A 1
H40 H 0.544485 0.092791 0.514819 0.036 Uiso 0.850(2) 1 calc R P A 1
C41 C 0.66904(17) 0.05696(8) 0.44882(11) 0.0335(4) Uani 0.850(2) 1 d D P A 1
H41 H 0.661212 0.020118 0.467791 0.040 Uiso 0.850(2) 1 calc R P A 1
C42 C 0.75004(17) 0.06891(9) 0.39208(12) 0.0360(4) Uani 0.850(2) 1 d D P A 1
H42 H 0.795980 0.039902 0.372242 0.043 Uiso 0.850(2) 1 calc R P A 1
C43 C 0.7628(6) 0.1241(2) 0.3647(3) 0.0343(5) Uani 0.850(2) 1 d D P A 1
H43 H 0.818250 0.131816 0.327228 0.041 Uiso 0.850(2) 1 calc R P A 1
C44 C 0.7101(2) 0.22748(10) 0.36378(14) 0.0458(5) Uani 0.850(2) 1 d D P A 1
H44A H 0.631227 0.245745 0.354993 0.069 Uiso 0.850(2) 1 calc GR P A 1
H44B H 0.746329 0.227109 0.312989 0.069 Uiso 0.850(2) 1 calc GR P A 1
H44C H 0.762884 0.247808 0.405092 0.069 Uiso 0.850(2) 1 calc GR P A 1
C43A C 0.760(4) 0.1304(12) 0.354(2) 0.0343(5) Uani 0.150(2) 1 d D P A 2
H43A H 0.809467 0.110570 0.321744 0.041 Uiso 0.150(2) 1 calc R P A 2
C38A C 0.7168(7) 0.1042(3) 0.4198(5) 0.0231(18) Uani 0.150(2) 1 d D P A 2
C39A C 0.6289(10) 0.1319(5) 0.4627(7) 0.0283(4) Uani 0.150(2) 1 d D P A 2
H39A H 0.595473 0.113478 0.505202 0.034 Uiso 0.150(2) 1 calc R P A 2
C44A C 0.7561(11) 0.0461(4) 0.4466(8) 0.039(3) Uani 0.150(2) 1 d D P A 2
H44D H 0.793969 0.027858 0.403469 0.058 Uiso 0.150(2) 1 calc GR P A 2
H44E H 0.685521 0.024590 0.457924 0.058 Uiso 0.150(2) 1 calc GR P A 2
H44F H 0.814050 0.048272 0.495679 0.058 Uiso 0.150(2) 1 calc GR P A 2
C40A C 0.5927(9) 0.1875(5) 0.4405(6) 0.0272(19) Uani 0.150(2) 1 d D P A 2
H40A H 0.534608 0.206067 0.467953 0.033 Uiso 0.150(2) 1 calc R P A 2
C42A C 0.7299(9) 0.1868(4) 0.3360(6) 0.033(2) Uani 0.150(2) 1 d D P A 2
H42A H 0.767747 0.205921 0.295942 0.039 Uiso 0.150(2) 1 calc R P A 2
C41A C 0.6439(10) 0.2146(4) 0.3773(6) 0.030(2) Uani 0.150(2) 1 d D P A 2
H41A H 0.620495 0.251450 0.362575 0.036 Uiso 0.150(2) 1 calc R P A 2

loop_
_atom_site_aniso_label
_atom_site_aniso_U_11
_atom_site_aniso_U_22
_atom_site_aniso_U_33
_atom_site_aniso_U_23
_atom_site_aniso_U_13
_atom_site_aniso_U_12
Fe1 0.01373(7) 0.01300(8) 0.01590(8) -0.00080(6) 0.00243(5) 0.00068(5)
P1 0.01396(12) 0.01701(14) 0.01762(13) -0.00513(10) 0.00148(10) -0.00087(10)
P2 0.01396(12) 0.01466(13) 0.01760(13) -0.00255(10) 0.00279(10) 0.00032(10)
P3 0.01157(12) 0.01575(13) 0.02003(14) -0.00296(10) 0.00057(10) 0.00104(10)
O1 0.0179(4) 0.0202(5) 0.0502(6) -0.0019(4) 0.0016(4) -0.0013(3)
O2 0.0349(5) 0.0393(6) 0.0234(5) 0.0022(4) -0.0046(4) -0.0015(4)
O3 0.0356(5) 0.0316(5) 0.0343(5) 0.0119(4) 0.0131(4) 0.0033(4)
O4 0.0239(4) 0.0232(5) 0.0396(6) -0.0069(4) 0.0068(4) 0.0040(4)
N1 0.0110(4) 0.0169(4) 0.0139(4) -0.0026(3) 0.0009(3) 0.0001(3)
N2 0.0114(4) 0.0145(4) 0.0150(4) -0.0026(3) 0.0012(3) 0.0001(3)
C1 0.0115(4) 0.0168(5) 0.0136(5) -0.0018(4) 0.0015(3) 0.0001(4)
C2 0.0124(4) 0.0158(5) 0.0146(5) -0.0019(4) 0.0026(4) 0.0001(4)
C3 0.0123(4) 0.0146(5) 0.0152(5) -0.0021(4) 0.0021(4) 0.0002(4)
C4 0.0113(4) 0.0208(5) 0.0157(5) -0.0053(4) 0.0004(4) 0.0003(4)
C5 0.0159(5) 0.0204(5) 0.0179(5) -0.0040(4) 0.0001(4) 0.0019(4)
C6 0.0191(5) 0.0287(6) 0.0194(5) -0.0044(5) -0.0030(4) 0.0044(5)
C7 0.0132(5) 0.0368(7) 0.0245(6) -0.0109(5) -0.0025(4) 0.0031(5)
C8 0.0135(5) 0.0357(7) 0.0240(6) -0.0098(5) 0.0035(4) -0.0052(5)
C9 0.0137(5) 0.0268(6) 0.0174(5) -0.0062(4) 0.0039(4) -0.0026(4)
C10 0.0220(6) 0.0276(6) 0.0186(5) 0.0030(5) -0.0014(4) -0.0031(5)
C11 0.0292(7) 0.0380(8) 0.0256(7) 0.0002(6) 0.0082(5) -0.0020(6)
C12 0.0510(9) 0.0274(7) 0.0282(7) 0.0023(6) -0.0005(6) -0.0045(6)
C13 0.0196(5) 0.0332(7) 0.0187(5) -0.0010(5) 0.0041(4) -0.0081(5)
C14 0.0253(6) 0.0327(7) 0.0273(7) 0.0013(5) 0.0057(5) -0.0047(5)
C15 0.0366(8) 0.0401(8) 0.0260(7) -0.0034(6) 0.0152(6) -0.0098(6)
C16 0.0108(4) 0.0138(5) 0.0160(5) -0.0034(4) -0.0005(4) 0.0010(3)
C17 0.0142(5) 0.0154(5) 0.0175(5) -0.0019(4) 0.0020(4) 0.0014(4)
C18 0.0153(5) 0.0186(5) 0.0231(6) -0.0013(4) 0.0012(4) -0.0020(4)
C19 0.0181(5) 0.0205(6) 0.0239(6) -0.0033(5) -0.0047(4) -0.0026(4)
C20 0.0209(5) 0.0207(6) 0.0170(5) -0.0023(4) -0.0031(4) 0.0007(4)
C21 0.0161(5) 0.0158(5) 0.0158(5) -0.0016(4) 0.0006(4) 0.0018(4)
C22 0.0219(5) 0.0224(6) 0.0167(5) -0.0022(4) 0.0037(4) -0.0042(4)
C23 0.0422(8) 0.0240(7) 0.0300(7) -0.0006(5) 0.0197(6) 0.0037(6)
C24 0.0298(7) 0.0299(7) 0.0241(6) 0.0061(5) 0.0062(5) 0.0058(5)
C25 0.0209(5) 0.0230(6) 0.0164(5) 0.0003(4) 0.0027(4) -0.0014(4)
C26 0.0335(7) 0.0326(7) 0.0305(7) 0.0120(6) 0.0082(6) 0.0054(6)
C27 0.0216(6) 0.0368(7) 0.0190(6) -0.0003(5) 0.0042(4) 0.0037(5)
C28 0.0129(5) 0.0209(5) 0.0142(5) -0.0036(4) 0.0001(4) 0.0034(4)
C29 0.0167(5) 0.0206(6) 0.0272(6) -0.0059(5) 0.0010(4) 0.0031(4)
C30 0.0252(6) 0.0216(6) 0.0347(7) -0.0091(5) -0.0018(5) 0.0057(5)
C31 0.0239(6) 0.0328(7) 0.0298(7) -0.0126(6) -0.0020(5) 0.0135(5)
C32 0.0175(5) 0.0406(8) 0.0242(6) -0.0078(5) 0.0044(5) 0.0083(5)
C33 0.0161(5) 0.0287(6) 0.0190(5) -0.0036(5) 0.0028(4) 0.0028(4)
C34 0.0185(5) 0.0150(5) 0.0273(6) -0.0012(4) 0.0024(4) 0.0029(4)
C35 0.0215(5) 0.0200(6) 0.0213(6) 0.0002(4) 0.0035(4) -0.0002(4)
C36 0.0201(5) 0.0189(6) 0.0242(6) 0.0008(4) 0.0051(4) 0.0041(4)
C37 0.0166(5) 0.0188(5) 0.0213(5) -0.0010(4) 0.0014(4) -0.0012(4)
C38 0.0245(7) 0.0425(10) 0.0234(8) 0.0004(7) -0.0019(6) -0.0070(7)
C39 0.0260(8) 0.0366(13) 0.0222(8) -0.0009(8) 0.0030(6) 0.0029(8)
C40 0.0311(8) 0.0377(10) 0.0226(8) 0.0043(7) 0.0056(6) 0.0045(7)
C41 0.0370(10) 0.0371(10) 0.0256(8) 0.0001(7) 0.0001(7) 0.0073(7)
C42 0.0299(8) 0.0489(12) 0.0290(9) -0.0117(8) 0.0024(7) 0.0058(8)
C43 0.0231(7) 0.0578(16) 0.0221(17) -0.0091(9) 0.0029(13) -0.0036(10)
C44 0.0448(12) 0.0530(14) 0.0395(11) 0.0071(10) 0.0046(9) -0.0139(10)
C43A 0.0231(7) 0.0578(16) 0.0221(17) -0.0091(9) 0.0029(13) -0.0036(10)
C38A 0.019(4) 0.024(4) 0.026(4) -0.001(3) 0.000(3) 0.004(3)
C39A 0.0260(8) 0.0366(13) 0.0222(8) -0.0009(8) 0.0030(6) 0.0029(8)
C44A 0.037(6) 0.036(6) 0.045(7) -0.003(5) 0.011(5) 0.013(4)
C40A 0.030(5) 0.028(5) 0.024(4) 0.004(4) 0.007(3) 0.002(4)
C42A 0.031(5) 0.041(6) 0.026(5) 0.010(4) 0.003(4) -0.005(4)
C41A 0.034(5) 0.028(5) 0.029(5) 0.008(4) 0.011(4) 0.003(4)

loop_
_atom_type_symbol
_atom_type_description
_atom_type_scat_dispersion_real
_atom_type_scat_dispersion_imag
_atom_type_scat_source
C C 0.0033 0.0016 'International Tables Vol C Tables 4.2.6.8 and 6.1.1.4'
H H 0.0000 0.0000 'International Tables Vol C Tables 4.2.6.8 and 6.1.1.4'
Fe Fe 0.3463 0.8444 'International Tables Vol C Tables 4.2.6.8 and 6.1.1.4'
N N 0.0061 0.0033 'International Tables Vol C Tables 4.2.6.8 and 6.1.1.4'
O O 0.0106 0.0060 'International Tables Vol C Tables 4.2.6.8 and 6.1.1.4'
P P 0.1023 0.0942 'International Tables Vol C Tables 4.2.6.8 and 6.1.1.4'

loop_
_exptl_crystal_face_index_h
_exptl_crystal_face_index_k
_exptl_crystal_face_index_l
_exptl_crystal_face_perp_dist
0 0 1 0.0918
0 0 -1 0.0918
0 1 0 0.1333
0 -1 0 0.1333
1 0 0 0.1468
-1 1 0 0.1883
-4 -5 2 0.1741
1 -5 -5 0.1252
1 5 4 0.1164
-1 -5 -4 0.1164
0 5 -4 0.0946
0 -5 4 0.0946

loop_
_geom_angle_atom_site_label_1
_geom_angle_atom_site_label_2
_geom_angle_atom_site_label_3
_geom_angle
C34 Fe1 P2 87.52(4)
C34 Fe1 C35 119.52(6)
C34 Fe1 C36 119.96(6)
C35 Fe1 P2 89.39(4)
C35 Fe1 C36 120.33(6)
C36 Fe1 P2 88.67(4)
C37 Fe1 P2 178.49(4)
C37 Fe1 C34 93.01(5)
C37 Fe1 C35 91.58(6)
C37 Fe1 C36 89.83(5)
C2 P1 P2 90.83(4)
P1 P2 Fe1 124.021(16)
P1 P2 P3 109.094(17)
P3 P2 Fe1 126.867(16)
C3 P3 P2 90.62(4)
C1 N1 C2 109.69(9)
C1 N1 C4 126.17(9)
C2 N1 C4 122.95(9)
C1 N2 C3 109.76(9)
C1 N2 C16 128.63(9)
C3 N2 C16 121.61(9)
N1 C1 C28 125.81(10)
N2 C1 N1 107.85(9)
N2 C1 C28 126.33(10)
N1 C2 P1 128.59(8)
C3 C2 P1 124.90(8)
C3 C2 N1 106.43(9)
N2 C3 P3 129.34(8)
C2 C3 P3 124.44(8)
C2 C3 N2 106.23(9)
C5 C4 N1 117.07(10)
C5 C4 C9 123.57(10)
C9 C4 N1 119.30(10)
C4 C5 C10 123.47(10)
C6 C5 C4 116.83(11)
C6 C5 C10 119.58(11)
C5 C6 H6 119.5
C7 C6 C5 120.98(12)
C7 C6 H6 119.5
C6 C7 H7 119.7
C8 C7 C6 120.59(11)
C8 C7 H7 119.7
C7 C8 H8 119.5
C7 C8 C9 121.10(12)
C9 C8 H8 119.5
C4 C9 C13 123.50(10)
C8 C9 C4 116.83(12)
C8 C9 C13 119.66(11)
C5 C10 H10 108.1
C5 C10 C11 109.72(11)
C5 C10 C12 112.29(12)
C11 C10 H10 108.1
C12 C10 H10 108.1
C12 C10 C11 110.52(11)
C10 C11 H11A 109.5
C10 C11 H11B 109.5
C10 C11 H11C 109.5
H11A C11 H11B 109.5
H11A C11 H11C 109.5
H11B C11 H11C 109.5
C10 C12 H12A 109.5
C10 C12 H12B 109.5
C10 C12 H12C 109.5
H12A C12 H12B 109.5
H12A C12 H12C 109.5
H12B C12 H12C 109.5
C9 C13 H13 108.2
C9 C13 C14 111.16(11)
C9 C13 C15 111.92(12)
C14 C13 H13 108.2
C14 C13 C15 109.15(11)
C15 C13 H13 108.2
C13 C14 H14A 109.5
C13 C14 H14B 109.5
C13 C14 H14C 109.5
H14A C14 H14B 109.5
H14A C14 H14C 109.5
H14B C14 H14C 109.5
C13 C15 H15A 109.5
C13 C15 H15B 109.5
C13 C15 H15C 109.5
H15A C15 H15B 109.5
H15A C15 H15C 109.5
H15B C15 H15C 109.5
C17 C16 N2 117.67(9)
C21 C16 N2 118.74(10)
C21 C16 C17 123.38(10)
C16 C17 C22 123.64(10)
C18 C17 C16 116.90(10)
C18 C17 C22 119.46(10)
C17 C18 H18 119.5
C19 C18 C17 121.06(11)
C19 C18 H18 119.5
C18 C19 H19 119.8
C20 C19 C18 120.50(11)
C20 C19 H19 119.8
C19 C20 H20 119.4
C19 C20 C21 121.16(11)
C21 C20 H20 119.4
C16 C21 C25 123.35(10)
C20 C21 C16 116.94(11)
C20 C21 C25 119.71(10)
C17 C22 H22 108.0
C17 C22 C23 111.20(11)
C17 C22 C24 111.53(10)
C23 C22 H22 108.0
C23 C22 C24 109.85(10)
C24 C22 H22 108.0
C22 C23 H23A 109.5
C22 C23 H23B 109.5
C22 C23 H23C 109.5
H23A C23 H23B 109.5
H23A C23 H23C 109.5
H23B C23 H23C 109.5
C22 C24 H24A 109.5
C22 C24 H24B 109.5
C22 C24 H24C 109.5
H24A C24 H24B 109.5
H24A C24 H24C 109.5
H24B C24 H24C 109.5
C21 C25 H25 108.0
C21 C25 C26 111.24(10)
C21 C25 C27 110.19(10)
C26 C25 H25 108.0
C26 C25 C27 111.25(11)
C27 C25 H25 108.0
C25 C26 H26A 109.5
C25 C26 H26B 109.5
C25 C26 H26C 109.5
H26A C26 H26B 109.5
H26A C26 H26C 109.5
H26B C26 H26C 109.5
C25 C27 H27A 109.5
C25 C27 H27B 109.5
C25 C27 H27C 109.5
H27A C27 H27B 109.5
H27A C27 H27C 109.5
H27B C27 H27C 109.5
C29 C28 C1 120.87(10)
C29 C28 C33 119.39(11)
C33 C28 C1 119.74(11)
C28 C29 H29 119.9
C30 C29 C28 120.24(12)
C30 C29 H29 119.9
C29 C30 H30 119.9
C31 C30 C29 120.11(13)
C31 C30 H30 119.9
C30 C31 H31 120.0
C32 C31 C30 119.93(12)
C32 C31 H31 120.0
C31 C32 H32 119.8
C31 C32 C33 120.40(12)
C33 C32 H32 119.8
C28 C33 H33 120.0
C32 C33 C28 119.93(12)
C32 C33 H33 120.0
O1 C34 Fe1 179.69(13)
O2 C35 Fe1 178.51(12)
O3 C36 Fe1 177.63(12)
O4 C37 Fe1 178.08(11)
C39 C38 C44 120.74(19)
C43 C38 C39 118.4(2)
C43 C38 C44 120.9(2)
C38 C39 H39 119.4
C40 C39 C38 121.10(19)
C40 C39 H39 119.4
C39 C40 H40 120.0
C39 C40 C41 119.90(17)
C41 C40 H40 120.0
C40 C41 H41 120.3
C42 C41 C40 119.44(18)
C42 C41 H41 120.3
C41 C42 H42 119.9
C41 C42 C43 120.1(2)
C43 C42 H42 119.9
C38 C43 C42 121.1(3)
C38 C43 H43 119.5
C42 C43 H43 119.5
C38 C44 H44A 109.5
C38 C44 H44B 109.5
C38 C44 H44C 109.5
H44A C44 H44B 109.5
H44A C44 H44C 109.5
H44B C44 H44C 109.5
C38A C43A H43A 119.8
C38A C43A C42A 120.3(15)
C42A C43A H43A 119.8
C43A C38A C39A 119.7(11)
C43A C38A C44A 122.2(11)
C39A C38A C44A 118.1(9)
C38A C39A H39A 120.3
C40A C39A C38A 119.4(10)
C40A C39A H39A 120.3
C38A C44A H44D 109.5
C38A C44A H44E 109.5
C38A C44A H44F 109.5
H44D C44A H44E 109.5
H44D C44A H44F 109.5
H44E C44A H44F 109.5
C39A C40A H40A 120.2
C41A C40A C39A 119.6(9)
C41A C40A H40A 120.2
C43A C42A H42A 119.9
C41A C42A C43A 120.2(11)
C41A C42A H42A 119.9
C40A C41A H41A 119.9
C42A C41A C40A 120.2(9)
C42A C41A H41A 119.9

loop_
_geom_bond_atom_site_label_1
_geom_bond_atom_site_label_2
_geom_bond_distance
Fe1 P2 2.2400(3)
Fe1 C34 1.7905(12)
Fe1 C35 1.7970(13)
Fe1 C36 1.8097(13)
Fe1 C37 1.7830(12)
P1 P2 2.0814(4)
P1 C2 1.7556(11)
P2 P3 2.0893(4)
P3 C3 1.7637(11)
O1 C34 1.1493(15)
O2 C35 1.1431(16)
O3 C36 1.1412(16)
O4 C37 1.1418(15)
N1 C1 1.3515(14)
N1 C2 1.3990(14)
N1 C4 1.4494(14)
N2 C1 1.3480(13)
N2 C3 1.4025(14)
N2 C16 1.4464(14)
C1 C28 1.4672(15)
C2 C3 1.3937(15)
C4 C5 1.3997(17)
C4 C9 1.3996(16)
C5 C6 1.3968(16)
C5 C10 1.5177(17)
C6 H6 0.9300
C6 C7 1.3847(19)
C7 H7 0.9300
C7 C8 1.380(2)
C8 H8 0.9300
C8 C9 1.3976(16)
C9 C13 1.5146(18)
C10 H10 0.9800
C10 C11 1.5358(19)
C10 C12 1.528(2)
C11 H11A 0.9600
C11 H11B 0.9600
C11 H11C 0.9600
C12 H12A 0.9600
C12 H12B 0.9600
C12 H12C 0.9600
C13 H13 0.9800
C13 C14 1.534(2)
C13 C15 1.5371(18)
C14 H14A 0.9600
C14 H14B 0.9600
C14 H14C 0.9600
C15 H15A 0.9600
C15 H15B 0.9600
C15 H15C 0.9600
C16 C17 1.4030(15)
C16 C21 1.3991(15)
C17 C18 1.3941(16)
C17 C22 1.5227(16)
C18 H18 0.9300
C18 C19 1.3851(17)
C19 H19 0.9300
C19 C20 1.3791(18)
C20 H20 0.9300
C20 C21 1.3960(16)
C21 C25 1.5169(16)
C22 H22 0.9800
C22 C23 1.5286(18)
C22 C24 1.5366(19)
C23 H23A 0.9600
C23 H23B 0.9600
C23 H23C 0.9600
C24 H24A 0.9600
C24 H24B 0.9600
C24 H24C 0.9600
C25 H25 0.9800
C25 C26 1.5289(18)
C25 C27 1.5324(18)
C26 H26A 0.9600
C26 H26B 0.9600
C26 H26C 0.9600
C27 H27A 0.9600
C27 H27B 0.9600
C27 H27C 0.9600
C28 C29 1.3914(17)
C28 C33 1.3987(16)
C29 H29 0.9300
C29 C30 1.3899(17)
C30 H30 0.9300
C30 C31 1.385(2)
C31 H31 0.9300
C31 C32 1.385(2)
C32 H32 0.9300
C32 C33 1.3867(17)
C33 H33 0.9300
C38 C39 1.396(2)
C38 C43 1.378(4)
C38 C44 1.500(3)
C39 H39 0.9300
C39 C40 1.383(3)
C40 H40 0.9300
C40 C41 1.388(2)
C41 H41 0.9300
C41 C42 1.385(3)
C42 H42 0.9300
C42 C43 1.390(5)
C43 H43 0.9300
C44 H44A 0.9600
C44 H44B 0.9600
C44 H44C 0.9600
C43A H43A 0.9300
C43A C38A 1.367(16)
C43A C42A 1.394(19)
C38A C39A 1.416(11)
C38A C44A 1.486(11)
C39A H39A 0.9300
C39A C40A 1.405(12)
C44A H44D 0.9600
C44A H44E 0.9600
C44A H44F 0.9600
C40A H40A 0.9300
C40A C41A 1.386(11)
C42A H42A 0.9300
C42A C41A 1.386(12)
C41A H41A 0.9300

loop_
_geom_torsion_atom_site_label_1
_geom_torsion_atom_site_label_2
_geom_torsion_atom_site_label_3
_geom_torsion_atom_site_label_4
_geom_torsion
P1 C2 C3 P3 4.56(15)
P1 C2 C3 N2 -175.02(8)
P2 P1 C2 N1 -178.81(10)
P2 P1 C2 C3 -2.40(10)
P2 P3 C3 N2 176.08(10)
P2 P3 C3 C2 -3.40(10)
N1 C1 C28 C29 138.92(12)
N1 C1 C28 C33 -41.67(17)
N1 C2 C3 P3 -178.37(8)
N1 C2 C3 N2 2.05(12)
N1 C4 C5 C6 179.14(10)
N1 C4 C5 C10 -4.80(17)
N1 C4 C9 C8 179.35(10)
N1 C4 C9 C13 0.63(17)
N2 C1 C28 C29 -41.81(17)
N2 C1 C28 C33 137.60(12)
N2 C16 C17 C18 173.14(10)
N2 C16 C17 C22 -7.02(16)
N2 C16 C21 C20 -172.58(10)
N2 C16 C21 C25 8.55(16)
C1 N1 C2 P1 174.98(9)
C1 N1 C2 C3 -1.95(12)
C1 N1 C4 C5 -73.37(14)
C1 N1 C4 C9 109.50(13)
C1 N2 C3 P3 178.95(9)
C1 N2 C3 C2 -1.50(12)
C1 N2 C16 C17 103.57(13)
C1 N2 C16 C21 -81.45(15)
C1 C28 C29 C30 -179.77(12)
C1 C28 C33 C32 -179.59(11)
C2 N1 C1 N2 1.03(12)
C2 N1 C1 C28 -179.59(10)
C2 N1 C4 C5 92.83(13)
C2 N1 C4 C9 -84.30(14)
C3 N2 C1 N1 0.31(12)
C3 N2 C1 C28 -179.07(10)
C3 N2 C16 C17 -76.87(13)
C3 N2 C16 C21 98.11(12)
C4 N1 C1 N2 168.76(10)
C4 N1 C1 C28 -11.86(18)
C4 N1 C2 P1 6.78(16)
C4 N1 C2 C3 -170.15(10)
C4 C5 C6 C7 2.66(18)
C4 C5 C10 C11 -116.53(13)
C4 C5 C10 C12 120.14(13)
C4 C9 C13 C14 111.67(13)
C4 C9 C13 C15 -125.99(13)
C5 C4 C9 C8 2.42(17)
C5 C4 C9 C13 -176.30(11)
C5 C6 C7 C8 -0.17(19)
C6 C5 C10 C11 59.42(15)
C6 C5 C10 C12 -63.91(15)
C6 C7 C8 C9 -1.4(2)
C7 C8 C9 C4 0.29(18)
C7 C8 C9 C13 179.06(12)
C8 C9 C13 C14 -67.01(15)
C8 C9 C13 C15 55.32(16)
C9 C4 C5 C6 -3.86(17)
C9 C4 C5 C10 172.19(11)
C10 C5 C6 C7 -173.56(12)
C16 N2 C1 N1 179.90(10)
C16 N2 C1 C28 0.52(18)
C16 N2 C3 P3 -0.68(16)
C16 N2 C3 C2 178.87(10)
C16 C17 C18 C19 -0.55(17)
C16 C17 C22 C23 118.58(12)
C16 C17 C22 C24 -118.41(12)
C16 C21 C25 C26 -126.68(13)
C16 C21 C25 C27 109.45(12)
C17 C16 C21 C20 2.10(17)
C17 C16 C21 C25 -176.77(11)
C17 C18 C19 C20 2.10(19)
C18 C17 C22 C23 -61.58(15)
C18 C17 C22 C24 61.43(14)
C18 C19 C20 C21 -1.57(19)
C19 C20 C21 C16 -0.48(17)
C19 C20 C21 C25 178.43(11)
C20 C21 C25 C26 54.48(15)
C20 C21 C25 C27 -69.38(14)
C21 C16 C17 C18 -1.59(16)
C21 C16 C17 C22 178.25(11)
C22 C17 C18 C19 179.60(11)
C28 C29 C30 C31 -0.7(2)
C29 C28 C33 C32 -0.17(18)
C29 C30 C31 C32 -0.1(2)
C30 C31 C32 C33 0.8(2)
C31 C32 C33 C28 -0.62(19)
C33 C28 C29 C30 0.81(18)
C38 C39 C40 C41 0.3(3)
C39 C38 C43 C42 0.6(8)
C39 C40 C41 C42 -0.6(3)
C40 C41 C42 C43 0.9(4)
C41 C42 C43 C38 -0.9(8)
C43 C38 C39 C40 -0.3(4)
C44 C38 C39 C40 -178.61(17)
C44 C38 C43 C42 178.9(4)
C43A C38A C39A C40A -4(3)
C43A C42A C41A C40A 4(3)
C38A C43A C42A C41A -8(5)
C38A C39A C40A C41A -0.4(17)
C39A C40A C41A C42A 0.3(17)
C44A C38A C39A C40A 178.1(10)
C42A C43A C38A C39A 8(5)
C42A C43A C38A C44A -174(3)

loop_
_exptl_oxdiff_crystal_face_indexfrac_h
_exptl_oxdiff_crystal_face_indexfrac_k
_exptl_oxdiff_crystal_face_indexfrac_l
_exptl_oxdiff_crystal_face_x
_exptl_oxdiff_crystal_face_y
_exptl_oxdiff_crystal_face_z
0.0003 -0.0025 0.9994 0.0048 0.0432 -0.0058
-0.0003 0.0025 -0.9994 -0.0048 -0.0432 0.0058
-0.0000 0.9997 0.0011 0.0152 0.0018 0.0259
0.0000 -0.9997 -0.0011 -0.0152 -0.0018 -0.0259
0.9994 -0.0003 0.0001 -0.0545 0.0184 0.0309
-0.9994 1.0000 0.0010 0.0697 -0.0166 -0.0050
-3.9968 -5.0022 1.9927 0.1515 0.0041 -0.2644
0.9977 -4.9863 -5.0025 -0.1547 -0.2063 -0.0693
1.0007 4.9882 4.0033 0.0409 0.1999 0.1368
-1.0007 -4.9882 -4.0033 -0.0409 -0.1999 -0.1368
-0.0014 5.0083 -3.9920 0.0569 -0.1638 0.1526
0.0014 -5.0083 3.9920 -0.0569 0.1638 -0.1526
